data_2000042
loop_
_publ_author_name
'Ehrlich, Grant M.'
'Warren, Christopher J.'
'Vennos, Deborah A.'
'Ho, Douglas M.'
'Haushalter, Robert C.'
'DiSalvo, Francis J.'

_publ_section_title
;
 Synthesis, Structure, and Characterization of N-Ligated W~6~S~8~L~6~
 Cluster Complexes
;
_journal_issue 17
_journal_name_full 'Inorganic Chemistry'
_journal_page_first 4454
_journal_page_last 4459
_journal_paper_doi 10.1021/ic00121a025
_journal_volume 34
_journal_year 1995
_chemical_formula_sum 'C54 H78 N6 S8 W6'
_space_group_IT_number 86
_symmetry_cell_setting tetragonal
_symmetry_space_group_name_Hall '-P 4bc'
_symmetry_space_group_name_H-M 'P 42/n :2'
_cell_angle_alpha 90
_cell_angle_beta 90
_cell_angle_gamma 90
_cell_formula_units_Z 4
_cell_length_a 26.752(6)
_cell_length_b 26.752(6)
_cell_length_c 9.436(3)
_cell_volume 6753.057
_exptl_crystal_colour 'dark red-brown'
_exptl_crystal_density_diffrn 2.135
_refine_ls_R_factor_gt 0.028
_refine_ls_wR_factor_gt 0.028
_cod_original_sg_symbol_H-M 'P 42/n'
_cod_database_code 2000042

loop_
_symmetry_equiv_pos_site_id
_symmetry_equiv_pos_as_xyz
1 x,y,z
2 -y,1/2+x,1/2+z
3 1/2-x,1/2-y,z
4 1/2+y,-x,1/2+z
5 -x,-y,-z
6 y,-1/2-x,-1/2-z
7 -1/2+x,-1/2+y,-z
8 -1/2-y,x,-1/2-z

loop_
_atom_site_label
_atom_site_type_symbol
_atom_site_fract_x
_atom_site_fract_y
_atom_site_fract_z
W1 W 1.00242(1) 0.05229(1) -0.13262(4)
W2 W 0.95878(1) -0.03664(1) -0.12301(4)
W3 W 0.94308(1) 0.02911(1) 0.08313(4)
S1 S 1.01734(8) -0.01249(8) -0.3115(2)
S2 S 0.98796(9) 0.10889(8) 0.0680(3)
S3 S 0.91184(8) 0.04121(9) -0.1601(2)
S4 S 1.09242(8) 0.05592(8) -0.0874(3)
N1 N 1.0053(2) 0.1143(3) -0.2925(7)
N2 N 0.9073(3) -0.0780(3) -0.2721(8)
N3 N 0.8754(3) 0.0645(3) 0.1863(8)
C1 C 1.0260(4) 0.1579(4) -0.263(1)
C2 C 1.0265(4) 0.1979(3) -0.357(1)
C3 C 1.0064(4) 0.1933(4) -0.490(1)
C4 C 0.9863(4) 0.1472(3) -0.521(1)
C5 C 0.9858(4) 0.1097(3) -0.422(1)
C6 C 1.0056(4) 0.2370(4) -0.595(1)
C7 C 0.9548(7) 0.2429(6) -0.655(2)
C8 C 1.0218(6) 0.2848(4) -0.531(1)
C9 C 1.0383(6) 0.2239(5) -0.721(1)
C10 C 0.9057(4) -0.0671(4) -0.409(1)
C11 C 0.8724(4) -0.0884(4) -0.504(1)
C12 C 0.8385(4) -0.1222(4) -0.455(1)
C13 C 0.8407(4) -0.1348(4) -0.313(1)
C14 C 0.8757(4) -0.1124(4) -0.227(1)
C15 C 0.7995(4) -0.1444(5) -0.553(1)
C16 C 0.8154(7) -0.151(1) -0.695(2)
C17 C 0.785(2) -0.192(1) -0.514(3)
C18 C 0.7581(8) -0.118(1) -0.559(4)
C19 C 0.8590(5) 0.0497(5) 0.311(1)
C20 C 0.8176(5) 0.0717(6) 0.374(1)
C21 C 0.7896(4) 0.1077(4) 0.309(1)
C22 C 0.8072(4) 0.1196(4) 0.179(1)
C23 C 0.8488(4) 0.0984(4) 0.122(1)
C24 C 0.7428(6) 0.1291(5) 0.375(2)
C25 C 0.7003(8) 0.103(1) 0.331(5)
C26 C 0.741(1) 0.124(2) 0.517(2)
C27 C 0.738(1) 0.1780(8) 0.346(4)
H1 H 1.04200 0.16210 -0.16920
H2 H 1.04110 0.22960 -0.32640
H3 H 0.97200 0.14090 -0.61490
H4 H 0.97070 0.07760 -0.44770
H5 H 0.92990 -0.04210 -0.44480
H6 H 0.87400 -0.07970 -0.60450
H7 H 0.81720 -0.15950 -0.27240
H8 H 0.87720 -0.12170 -0.12700
H9 H 0.87700 0.02300 0.36060
H10 H 0.80810 0.06080 0.47010
H11 H 0.78880 0.14440 0.12450
H12 H 0.86040 0.10980 0.02600
H13 H 0.92960 0.25080 -0.57760
H14 H 0.95030 0.26960 -0.72160
H15 H 0.94140 0.21290 -0.69750
H16 H 1.05550 0.28150 -0.49500
H17 H 1.02120 0.31180 -0.59620
H18 H 1.00080 0.29310 -0.45170
H19 H 1.02850 0.19390 -0.76560
H20 H 1.04050 0.25000 -0.78970
H21 H 1.07320 0.21850 -0.68750
H22 H 0.84310 -0.17360 -0.70120
H23 H 0.78920 -0.16300 -0.75430
H24 H 0.82650 -0.11920 -0.73340
H25 H 0.77030 -0.19140 -0.42290
H26 H 0.76200 -0.20520 -0.58080
H27 H 0.81400 -0.21340 -0.51140
H28 H 0.76400 -0.08450 -0.57970
H29 H 0.73380 -0.13190 -0.61950
H30 H 0.74240 -0.11840 -0.46150
H31 H 0.67050 0.11930 0.36770
H32 H 0.69770 0.10970 0.22520
H33 H 0.70110 0.07070 0.34630
H34 H 0.70570 0.13190 0.54750
H35 H 0.73630 0.08320 0.52650
H36 H 0.76320 0.13230 0.56970
H37 H 0.76350 0.19580 0.41060
H38 H 0.74360 0.18560 0.25900
H39 H 0.70660 0.18950 0.38520
W2D* W 1.04122(1) 0.03664(1) 0.12301(4)
W3D* W 1.05692(1) -0.02911(1) -0.08313(4)
W1D* W 0.99758(1) -0.05229(1) 0.13262(4)
S2D* S 1.01204(9) -0.10889(8) -0.0680(3)
S4D* S 0.90758(8) -0.05592(8) 0.0874(3)
S1D* S 0.98266(8) 0.01249(8) 0.3115(2)
S3D* S 1.08816(8) -0.04121(9) 0.1601(2)
N2D* N 1.0927(3) 0.0780(3) 0.2721(8)
N3D* N 1.1246(3) -0.0645(3) -0.1863(8)
N1D* N 0.9947(2) -0.1143(3) 0.2925(7)
C10D* C 1.0943(4) 0.0671(4) 0.409(1)
C14D* C 1.1243(4) 0.1124(4) 0.227(1)
C19D* C 1.1410(5) -0.0497(5) -0.311(1)
C23D* C 1.1512(4) -0.0984(4) -0.122(1)
C1D* C 0.9740(4) -0.1579(4) 0.263(1)
C5D* C 1.0142(4) -0.1097(3) 0.422(1)
C11D* C 1.1276(4) 0.0884(4) 0.504(1)
H5D* H 1.07010 0.04210 0.44480
C13D* C 1.1593(4) 0.1348(4) 0.313(1)
H8D* H 1.12280 0.12170 0.12700
C20D* C 1.1824(5) -0.0717(6) -0.374(1)
H9D* H 1.12300 -0.02300 -0.36060
C22D* C 1.1928(4) -0.1196(4) -0.179(1)
H12D* H 1.13960 -0.10980 -0.02600
C2D* C 0.9735(4) -0.1979(3) 0.357(1)
H1D* H 0.95800 -0.16210 0.16920
C4D* C 1.0137(4) -0.1472(3) 0.521(1)
H4D* H 1.02930 -0.07760 0.44770
C12D* C 1.1615(4) 0.1222(4) 0.455(1)
H6D* H 1.12600 0.07970 0.60450
H7D* H 1.18280 0.15950 0.27240
C21D* C 1.2104(4) -0.1077(4) -0.309(1)
H10D* H 1.19190 -0.06080 -0.47010
H11D* H 1.21120 -0.14440 -0.12450
C3D* C 0.9936(4) -0.1933(4) 0.490(1)
H2D* H 0.95890 -0.22960 0.32640
H3D* H 1.02800 -0.14090 0.61490
C15D* C 1.2005(4) 0.1444(5) 0.553(1)
C24D* C 1.2572(6) -0.1291(5) -0.375(2)
C6D* C 0.9944(4) -0.2370(4) 0.595(1)
C16D* C 1.1846(7) 0.151(1) 0.695(2)
C17D* C 1.215(2) 0.192(1) 0.514(3)
C18D* C 1.2419(8) 0.118(1) 0.559(4)
C25D* C 1.2997(8) -0.103(1) -0.331(5)
C26D* C 1.259(1) -0.124(2) -0.517(2)
C27D* C 1.262(1) -0.1780(8) -0.346(4)
C7D* C 1.0452(7) -0.2429(6) 0.655(2)
C8D* C 0.9782(6) -0.2848(4) 0.531(1)
C9D* C 0.9617(6) -0.2239(5) 0.721(1)
H22D* H 1.15690 0.17360 0.70120
H23D* H 1.21080 0.16300 0.75430
H24D* H 1.17350 0.11920 0.73340
H25D* H 1.22970 0.19140 0.42290
H26D* H 1.23800 0.20520 0.58080
H27D* H 1.18600 0.21340 0.51140
H28D* H 1.23600 0.08450 0.57970
H29D* H 1.26620 0.13190 0.61950
H30D* H 1.25760 0.11840 0.46150
H31D* H 1.32950 -0.11930 -0.36770
H32D* H 1.30230 -0.10970 -0.22520
H33D* H 1.29890 -0.07070 -0.34630
H34D* H 1.29430 -0.13190 -0.54750
H35D* H 1.26370 -0.08320 -0.52650
H36D* H 1.23680 -0.13230 -0.56970
H37D* H 1.23650 -0.19580 -0.41060
H38D* H 1.25640 -0.18560 -0.25900
H39D* H 1.29340 -0.18950 -0.38520
H13D* H 1.07040 -0.25080 0.57760
H14D* H 1.04970 -0.26960 0.72160
H15D* H 1.05860 -0.21290 0.69750
H16D* H 0.94450 -0.28150 0.49500
H17D* H 0.97880 -0.31180 0.59620
H18D* H 0.99920 -0.29310 0.45170
H19D* H 0.97150 -0.19390 0.76560
H20D* H 0.95950 -0.25000 0.78970
H21D* H 0.92680 -0.21850 0.68750

loop_
_atom_type_symbol
_atom_type_radius_bond
C 0.68
H 0.23
N 0.68
S 1.02
W 1.37
